data_7237918
loop_
_publ_author_name
'Ono, Toshikazu'
'Tsukiyama, Yoshifumi'
'Hatanaka, Sou'
'Sakatsume, Yuma'
'Ogoshi, Tomoki'
'Hisaeda, Yoshio'

_publ_section_title
;
 Inclusion crystals as vapochromic chemosensors: fabrication of a
 mini-sensor array for discrimination of small aromatic molecules based on
 side-chain engineering of naphthalenediimide derivatives
;
_journal_issue 31
_journal_name_full 'Journal of Materials Chemistry C'
_journal_page_first 9726
_journal_paper_doi 10.1039/C9TC03140E
_journal_volume 7
_journal_year 2019
_chemical_formula_moiety '2(C20 H13 N O2), C7 H8'
_chemical_formula_sum 'C47 H34 N2 O4'
_chemical_formula_weight 690.76
_space_group_crystal_system monoclinic
_space_group_IT_number 14
_space_group_name_Hall '-P 2ybc'
_space_group_name_H-M_alt 'P 1 21/c 1'
_atom_sites_solution_hydrogens geom
_atom_sites_solution_primary dual
_audit_creation_date 2019-02-22
_audit_creation_method
;
Olex2 1.2-ac3
(compiled 2017.02.24 svn.r3390 for Rigaku Oxford Diffraction, GUI svn.r5318)
;
_audit_update_record
;
2019-04-26 deposited with the CCDC.	2019-07-19 downloaded from the CCDC.
;
_cell_angle_alpha 90
_cell_angle_beta 100.56(2)
_cell_angle_gamma 90
_cell_formula_units_Z 4
_cell_length_a 20.032(4)
_cell_length_b 5.7620(12)
_cell_length_c 30.235(7)
_cell_measurement_reflns_used 1033
_cell_measurement_temperature 123
_cell_measurement_theta_max 21.0340
_cell_measurement_theta_min 2.7070
_cell_volume 3430.8(13)
_computing_cell_refinement 'CrysAlisPro 1.171.39.32e (Rigaku OD, 2017)'
_computing_data_collection 'CrysAlisPro 1.171.39.32e (Rigaku OD, 2017)'
_computing_data_reduction 'CrysAlisPro 1.171.39.32e (Rigaku OD, 2017)'
_computing_molecular_graphics 'Olex2 (Dolomanov et al., 2009)'
_computing_publication_material 'Olex2 (Dolomanov et al., 2009)'
_computing_structure_refinement 'ShelXL (Sheldrick, 2015)'
_computing_structure_solution 'ShelXT (Sheldrick, 2015)'
_diffrn_ambient_temperature 123
_diffrn_detector 'CCD plate'
_diffrn_detector_type CCD
_diffrn_measured_fraction_theta_full 0.999
_diffrn_measured_fraction_theta_max 0.999
_diffrn_measurement_details
;
List of Runs (angles in degrees, time in seconds):

  # Type    Start    End  Width  t~exp~   \w     \q     \k     \f   Frames
#--------------------------------------------------------------------------
  1  \w    -74.00 119.00   1.00  100.00    --   30.00  54.00 120.00  193
  2  \w    -74.00 119.00   1.00  100.00    --   30.00  54.00  30.00  193
;
_diffrn_measurement_device 'two-circle diffractometer'
_diffrn_measurement_device_type 'XtaLAB Mini (JP)'
_diffrn_measurement_method '\w scans'
_diffrn_orient_matrix_type 'CrysAlisPro convention (1999,Acta A55,543-557)'
_diffrn_orient_matrix_UB_11 -0.0246460000
_diffrn_orient_matrix_UB_12 0.0317503000
_diffrn_orient_matrix_UB_13 -0.0189859000
_diffrn_orient_matrix_UB_21 0.0261918000
_diffrn_orient_matrix_UB_22 0.0233416000
_diffrn_orient_matrix_UB_23 -0.0122672000
_diffrn_orient_matrix_UB_31 -0.0014175000
_diffrn_orient_matrix_UB_32 -0.1167277000
_diffrn_orient_matrix_UB_33 -0.0076447000
_diffrn_radiation_monochromator graphite
_diffrn_radiation_probe x-ray
_diffrn_radiation_type MoK\a
_diffrn_radiation_wavelength 0.71073
_diffrn_reflns_av_R_equivalents 0.1634
_diffrn_reflns_av_unetI/netI 0.1756
_diffrn_reflns_Laue_measured_fraction_full 0.999
_diffrn_reflns_Laue_measured_fraction_max 0.999
_diffrn_reflns_limit_h_max 23
_diffrn_reflns_limit_h_min -25
_diffrn_reflns_limit_k_max 7
_diffrn_reflns_limit_k_min -7
_diffrn_reflns_limit_l_max 37
_diffrn_reflns_limit_l_min -36
_diffrn_reflns_number 22322
_diffrn_reflns_point_group_measured_fraction_full 0.999
_diffrn_reflns_point_group_measured_fraction_max 0.999
_diffrn_reflns_theta_full 25.242
_diffrn_reflns_theta_max 26.371
_diffrn_reflns_theta_min 2.683
_diffrn_source 'fine-focus sealed X-ray tube'
_diffrn_source_type 'Enhance (Mo) X-ray Source'
_exptl_absorpt_coefficient_mu 0.085
_exptl_absorpt_correction_T_max 1.00000
_exptl_absorpt_correction_T_min 0.57558
_exptl_absorpt_correction_type multi-scan
_exptl_absorpt_process_details
;
CrysAlisPro 1.171.39.32e (Rigaku Oxford Diffraction, 2017)
Empirical absorption correction using spherical harmonics,
 implemented in SCALE3 ABSPACK scaling algorithm.
;
_exptl_crystal_colour colourless
_exptl_crystal_colour_primary colourless
_exptl_crystal_density_diffrn 1.337
_exptl_crystal_description block
_exptl_crystal_F_000 1448
_exptl_crystal_size_max 0.3
_exptl_crystal_size_mid 0.05
_exptl_crystal_size_min 0.02
_refine_diff_density_max 0.234
_refine_diff_density_min -0.303
_refine_diff_density_rms 0.057
_refine_ls_extinction_method none
_refine_ls_goodness_of_fit_ref 0.963
_refine_ls_hydrogen_treatment constr
_refine_ls_matrix_type full
_refine_ls_number_parameters 548
_refine_ls_number_reflns 7001
_refine_ls_number_restraints 264
_refine_ls_restrained_S_all 0.946
_refine_ls_R_factor_all 0.2081
_refine_ls_R_factor_gt 0.0716
_refine_ls_shift/su_max 0.000
_refine_ls_shift/su_mean 0.000
_refine_ls_structure_factor_coef Fsqd
_refine_ls_weighting_details 'w=1/[\s^2^(Fo^2^)+(0.0310P)^2^] where P=(Fo^2^+2Fc^2^)/3'
_refine_ls_weighting_scheme calc
_refine_ls_wR_factor_gt 0.1180
_refine_ls_wR_factor_ref 0.1698
_reflns_Friedel_coverage 0.000
_reflns_number_gt 2758
_reflns_number_total 7001
_reflns_threshold_expression 'I > 2\s(I)'
_cod_data_source_file c9tc03140e2.cif
_cod_data_source_block tsukiyama006
_cod_database_code 7237918
_shelx_shelxl_version_number 2017/1
_chemical_oxdiff_formula 'C H N O'
_chemical_oxdiff_usercomment isocorrole
_shelx_space_group_comment
;
The symmetry employed for this shelxl refinement is uniquely defined
by the following loop, which should always be used as a source of
symmetry information in preference to the above space-group names.
They are only intended as comments.
;
_diffrn_oxdiff_ac3_digest_frames
;
01859feff9b55ff59d557fabe1c9e255ba003863a12
;
_reflns_odcompleteness_completeness 99.82
_reflns_odcompleteness_iscentric 1
_reflns_odcompleteness_theta 26.32
_olex2_refinement_description
;
1. Fixed Uiso
 At 1.2 times of:
  All C(H) groups, All C(H,H) groups
 At 1.5 times of:
  All C(H,H,H) groups
2. Uiso/Uaniso restraints and constraints
C01D \\sim C01D \\sim C01D \\sim C014 \\sim C014 \\sim C014 \\sim C01B \\sim
C01B \\sim C01B \\sim C019 \\sim C019 \\sim C019 \\sim C018 \\sim C018 \\sim
C018 \\sim C018 \\sim C01C \\sim C01C \\sim C01C \\sim C01E \\sim C01E \\sim
C01E \\sim C2 \\sim C2 \\sim C2 \\sim C0AA \\sim C0AA \\sim C0AA \\sim C3 \\sim
C3 \\sim C3 \\sim C0 \\sim C0 \\sim C0 \\sim C0 \\sim C1AA \\sim C1AA \\sim
C1AA \\sim C1 \\sim C1 \\sim C2AA \\sim C2AA: within 1.7A with sigma of 0.04
and sigma for terminal atoms of 0.08
Uanis(C00X) \\sim Ueq, Uanis(C01G) \\sim Ueq: with sigma of 0.01 and sigma for
terminal atoms of 0.02
3. Rigid body (RIGU) restrains
 C01D, C01D, C01D, C014, C014, C014, C01B, C01B, C01B, C019, C019, C019, C018,
 C018, C018, C018, C01C, C01C, C01C, C01E, C01E, C01E, C2, C2, C2, C0AA, C0AA,
 C0AA, C3, C3, C3, C0, C0, C0, C0, C1AA, C1AA, C1AA, C1, C1, C2AA, C2AA
 with sigma for 1-2 distances of 0.004 and sigma for 1-3 distances of 0.004
4. Others
 Sof(C01E)=Sof(H01J)=Sof(C2)=Sof(H2)=Sof(C0AA)=Sof(H0AA)=Sof(C3)=Sof(H3)=
 Sof(C0)=Sof(C1AA)=Sof(H1AA)=Sof(C2AA)=Sof(H2AA)=Sof(H2AB)=Sof(H2AC)=1-FVAR(1)
 Sof(C01D)=Sof(H01D)=Sof(C014)=Sof(H014)=Sof(C01B)=Sof(H01C)=Sof(C019)=
 Sof(H019)=Sof(C018)=Sof(C01C)=Sof(H01E)=Sof(C1)=Sof(H1A)=Sof(H1B)=Sof(H1C)=
 FVAR(1)
 Sof(H01B)=Sof(C3AA)=Sof(H3AA)=Sof(C01I)=Sof(H01I)=Sof(C4AA)=Sof(H4AA)=1-FVAR(2)
 Sof(H01A)=Sof(C01F)=Sof(H01F)=Sof(C01G)=Sof(H01G)=Sof(C01H)=Sof(H01H)=FVAR(2)
5.a Secondary CH2 refined with riding coordinates:
 C00S(H00A,H00B), C00T(H00C,H00D)
5.b Aromatic/amide H refined with riding coordinates:
 C00E(H00E), C00I(H00I), C00K(H00K), C00L(H00L), C00P(H00P), C00Q(H00Q),
 C00U(H00U), C00V(H00V), C00W(H00W), C00Y(H00Y), C00Z(H00Z), C010(H010),
 C011(H011), C012(H012), C013(H013), C015(H015), C016(H016), C017(H017),
 C01A(H01A), C01A(H01B), C01D(H01D), C014(H014), C01B(H01C), C019(H019),
 C01C(H01E), C01F(H01F), C01G(H01G), C01H(H01H), C01E(H01J), C2(H2), C0AA(H0AA),
  C3(H3), C1AA(H1AA), C3AA(H3AA), C01I(H01I), C4AA(H4AA)
5.c Fitted hexagon refined as free rotating group:
 C01D(C014,C01B,C019,C018,C01C), C01E(C2,C0AA,C3,C0,C1AA)
5.d Idealised Me refined as rotating group:
 C1(H1A,H1B,H1C), C2AA(H2AA,H2AB,H2AC)
;
_olex2_submission_special_instructions 'No special instructions were received'
_oxdiff_exptl_absorpt_empirical_details
;
Empirical correction (ABSPACK) includes:
- Absorption correction using spherical harmonics
- Frame scaling
;
_oxdiff_exptl_absorpt_empirical_full_max 1.349
_oxdiff_exptl_absorpt_empirical_full_min 0.724

loop_
_space_group_symop_operation_xyz
'x, y, z'
'-x, y+1/2, -z+1/2'
'-x, -y, -z'
'x, -y-1/2, z-1/2'

loop_
_atom_site_label
_atom_site_type_symbol
_atom_site_fract_x
_atom_site_fract_y
_atom_site_fract_z
_atom_site_U_iso_or_equiv
_atom_site_adp_type
_atom_site_occupancy
_atom_site_site_symmetry_order
_atom_site_calc_flag
_atom_site_refinement_flags_posn
_atom_site_refinement_flags_adp
_atom_site_refinement_flags_occupancy
_atom_site_disorder_assembly
_atom_site_disorder_group
O001 O 0.67014(12) 0.0505(5) 0.60342(9) 0.0351(7) Uani 1 1 d . . . . .
O002 O 1.18378(12) 0.0053(4) 0.59179(9) 0.0354(7) Uani 1 1 d . . . . .
O003 O 0.51069(14) -0.5083(5) 0.60007(9) 0.0442(8) Uani 1 1 d . . . . .
O004 O 1.01868(13) -0.5277(5) 0.59683(10) 0.0403(8) Uani 1 1 d . . . . .
N005 N 0.58539(15) -0.2088(5) 0.60450(10) 0.0284(8) Uani 1 1 d . . . . .
N006 N 1.09880(15) -0.2462(5) 0.59687(10) 0.0277(8) Uani 1 1 d . . . . .
C007 C 0.51779(18) -0.0451(7) 0.52082(12) 0.0249(9) Uani 1 1 d . . . . .
C008 C 1.01984(17) -0.0508(7) 0.51900(12) 0.0254(9) Uani 1 1 d . . . . .
C009 C 0.91490(18) -0.0405(7) 0.46402(13) 0.0270(10) Uani 1 1 d . . . . .
C00A C 0.99544(18) -0.2446(6) 0.53937(13) 0.0263(10) Uani 1 1 d . . . . .
C00B C 1.12684(19) -0.0650(7) 0.57615(13) 0.0284(10) Uani 1 1 d . . . . .
C00C C 0.61919(19) -0.2971(7) 0.64794(13) 0.0290(10) Uani 1 1 d . . . . .
C00D C 0.57802(18) 0.0650(7) 0.54163(12) 0.0260(9) Uani 1 1 d . . . . .
C00E C 0.93166(18) -0.3315(7) 0.52209(13) 0.0297(10) Uani 1 1 d . . . . .
H00E H 0.915021 -0.462707 0.535701 0.036 Uiso 1 1 calc R . . . .
C00F C 0.5276(2) -0.3329(8) 0.58348(14) 0.0334(11) Uani 1 1 d . . . . .
C00G C 1.13694(18) -0.3312(7) 0.63914(14) 0.0309(10) Uani 1 1 d . . . . .
C00H C 0.61519(18) -0.0256(7) 0.58490(13) 0.0276(10) Uani 1 1 d . . . . .
C00I C 0.89147(19) -0.2269(7) 0.48461(13) 0.0309(10) Uani 1 1 d . . . . .
H00I H 0.847380 -0.286257 0.473353 0.037 Uiso 1 1 calc R . . . .
C00J C 0.49179(18) -0.2359(7) 0.54010(13) 0.0279(10) Uani 1 1 d . . . . .
C00K C 0.66461(19) -0.4754(7) 0.64896(14) 0.0343(11) Uani 1 1 d . . . . .
H00K H 0.675789 -0.532386 0.621748 0.041 Uiso 1 1 calc R . . . .
C00L C 1.17916(18) -0.5183(7) 0.63916(15) 0.0334(10) Uani 1 1 d . . . . .
H00L H 1.183467 -0.591194 0.611640 0.040 Uiso 1 1 calc R . . . .
C00M C 0.47865(19) -0.0627(7) 0.67395(13) 0.0293(10) Uani 1 1 d . . . . .
C00N C 0.60200(19) -0.2029(7) 0.68670(14) 0.0315(10) Uani 1 1 d . . . . .
C00O C 1.12904(19) -0.2196(7) 0.67825(14) 0.0330(10) Uani 1 1 d . . . . .
C00P C 0.43321(19) -0.3418(7) 0.51883(13) 0.0366(11) Uani 1 1 d . . . . .
H00P H 0.416788 -0.475095 0.531917 0.044 Uiso 1 1 calc R . . . .
C00Q C 0.6940(2) -0.5717(8) 0.68946(14) 0.0398(11) Uani 1 1 d . . . . .
H00Q H 0.725462 -0.695899 0.690452 0.048 Uiso 1 1 calc R . . . .
C00R C 1.03657(19) -0.3545(7) 0.57928(14) 0.0322(10) Uani 1 1 d . . . . .
C00S C 1.08046(18) -0.0195(7) 0.67925(14) 0.0333(10) Uani 1 1 d . . . . .
H00A H 1.080316 0.078684 0.652361 0.040 Uiso 1 1 calc R . . . .
H00B H 1.096957 0.076757 0.706154 0.040 Uiso 1 1 calc R . . . .
C00T C 0.55337(18) -0.0008(7) 0.68573(14) 0.0359(11) Uani 1 1 d . . . . .
H00C H 0.563582 0.114358 0.663599 0.043 Uiso 1 1 calc R . . . .
H00D H 0.561943 0.074641 0.715649 0.043 Uiso 1 1 calc R . . . .
C00U C 0.39756(19) -0.2552(7) 0.47813(13) 0.0331(11) Uani 1 1 d . . . . .
H00U H 0.356492 -0.327319 0.464045 0.040 Uiso 1 1 calc R . . . .
C00V C 0.3404(2) -0.1641(8) 0.65434(14) 0.0388(11) Uani 1 1 d . . . . .
H00V H 0.293219 -0.198589 0.647643 0.047 Uiso 1 1 calc R . . . .
C00W C 1.1676(2) -0.3030(8) 0.71834(15) 0.0422(12) Uani 1 1 d . . . . .
H00W H 1.164549 -0.228188 0.745897 0.051 Uiso 1 1 calc R . . . .
C00X C 1.0082(2) -0.0971(8) 0.68022(14) 0.0371(11) Uani 1 1 d . U . . .
C00Y C 1.2101(2) -0.4923(8) 0.71865(15) 0.0437(12) Uani 1 1 d . . . . .
H00Y H 1.235667 -0.546893 0.746302 0.052 Uiso 1 1 calc R . . . .
C00Z C 1.2155(2) -0.6007(8) 0.67945(15) 0.0401(12) Uani 1 1 d . . . . .
H00Z H 1.244072 -0.732415 0.679761 0.048 Uiso 1 1 calc R . . . .
C010 C 0.6774(2) -0.4863(8) 0.72856(15) 0.0423(12) Uani 1 1 d . . . . .
H010 H 0.696997 -0.553519 0.756642 0.051 Uiso 1 1 calc R . . . .
C011 C 0.6323(2) -0.3029(8) 0.72723(14) 0.0413(12) Uani 1 1 d . . . . .
H011 H 0.621893 -0.244474 0.754556 0.050 Uiso 1 1 calc R . . . .
C012 C 0.4334(2) 0.0911(8) 0.65024(15) 0.0482(13) Uani 1 1 d . . . . .
H012 H 0.449303 0.234152 0.640497 0.058 Uiso 1 1 calc R . . . .
C013 C 0.3643(2) 0.0399(9) 0.64030(15) 0.0512(13) Uani 1 1 d . . . . .
H013 H 0.333588 0.147490 0.623653 0.061 Uiso 1 1 calc R . . . .
C015 C 0.4539(2) -0.2682(8) 0.68776(16) 0.0535(14) Uani 1 1 d . . . . .
H015 H 0.484337 -0.377567 0.704109 0.064 Uiso 1 1 calc R . . . .
C016 C 0.3848(2) -0.3171(8) 0.67799(17) 0.0545(14) Uani 1 1 d . . . . .
H016 H 0.368438 -0.459028 0.687945 0.065 Uiso 1 1 calc R . . . .
C017 C 0.9934(2) -0.2994(9) 0.69915(15) 0.0527(14) Uani 1 1 d . . . . .
H017 H 1.029369 -0.402372 0.710891 0.063 Uiso 1 1 calc R . . . .
C01A C 0.9272(3) -0.3605(10) 0.70189(16) 0.0609(16) Uani 1 1 d . . . . .
H01A H 0.917809 -0.517085 0.708489 0.073 Uiso 0.44(2) 1 calc R . P A 1
H01B H 0.917540 -0.486228 0.720060 0.073 Uiso 0.56(2) 1 calc R . P A 2
C01D C 0.7508(5) 0.3365(13) 0.4756(4) 0.034(3) Uani 0.496(7) 1 d . U P B 2
H01D H 0.756117 0.203152 0.458048 0.040 Uiso 0.496(7) 1 calc R . P B 2
C014 C 0.7123(4) 0.523(2) 0.45607(19) 0.033(3) Uani 0.496(7) 1 d G U P B 2
H014 H 0.691317 0.517426 0.425251 0.039 Uiso 0.496(7) 1 calc R . P B 2
C01B C 0.7045(6) 0.7183(16) 0.4817(4) 0.031(3) Uani 0.496(7) 1 d G U P B 2
H01C H 0.678236 0.845925 0.468361 0.038 Uiso 0.496(7) 1 calc R . P B 2
C019 C 0.7353(7) 0.7268(17) 0.5268(4) 0.032(3) Uani 0.496(7) 1 d G U P B 2
H019 H 0.729957 0.860155 0.544268 0.038 Uiso 0.496(7) 1 calc R . P B 2
C018 C 0.7738(6) 0.540(2) 0.5462(2) 0.033(3) Uani 0.496(7) 1 d G U P B 2
C01C C 0.7815(4) 0.3450(14) 0.5206(4) 0.039(3) Uani 0.496(7) 1 d G U P B 2
H01E H 0.807838 0.217382 0.533957 0.047 Uiso 0.496(7) 1 calc R . P B 2
C01F C 0.8795(12) -0.218(5) 0.6960(7) 0.044(5) Uani 0.44(2) 1 d . . P A 1
H01F H 0.835471 -0.259092 0.700825 0.052 Uiso 0.44(2) 1 calc R . P A 1
C01G C 0.9590(7) 0.059(3) 0.6760(6) 0.033(4) Uani 0.44(2) 1 d . U P A 1
H01G H 0.967977 0.214965 0.668442 0.040 Uiso 0.44(2) 1 calc R . P A 1
C01H C 0.8931(6) -0.004(3) 0.6826(6) 0.041(4) Uani 0.44(2) 1 d . . P A 1
H01H H 0.857712 0.108366 0.677460 0.049 Uiso 0.44(2) 1 calc R . P A 1
C01E C 0.7341(5) 0.436(2) 0.4633(2) 0.034(3) Uani 0.504(7) 1 d . U P B 1
H01J H 0.724656 0.370005 0.433958 0.041 Uiso 0.504(7) 1 calc R . P B 1
C2 C 0.7097(6) 0.655(2) 0.4708(3) 0.034(3) Uani 0.504(7) 1 d G U P B 1
H2 H 0.683652 0.739764 0.446612 0.040 Uiso 0.504(7) 1 calc R . P B 1
C0AA C 0.7235(7) 0.7517(14) 0.5136(4) 0.033(3) Uani 0.504(7) 1 d G U P B 1
H0AA H 0.706888 0.901834 0.518766 0.040 Uiso 0.504(7) 1 calc R . P B 1
C3 C 0.7617(7) 0.628(2) 0.5490(2) 0.033(3) Uani 0.504(7) 1 d G U P B 1
H3 H 0.771127 0.694147 0.578265 0.039 Uiso 0.504(7) 1 calc R . P B 1
C0 C 0.7861(4) 0.4087(18) 0.5415(3) 0.031(3) Uani 0.504(7) 1 d G U P B 1
C1AA C 0.7722(5) 0.3124(10) 0.4986(4) 0.033(3) Uani 0.504(7) 1 d G U P B 1
H1AA H 0.788897 0.162314 0.493459 0.040 Uiso 0.504(7) 1 calc R . P B 1
C1 C 0.8071(4) 0.5595(19) 0.5945(3) 0.056(3) Uani 0.496(7) 1 d . U P B 2
H1A H 0.856534 0.554431 0.596857 0.083 Uiso 0.496(7) 1 calc GR . P B 2
H1B H 0.792557 0.430121 0.611535 0.083 Uiso 0.496(7) 1 calc GR . P B 2
H1C H 0.794121 0.706616 0.606824 0.083 Uiso 0.496(7) 1 calc GR . P B 2
C2AA C 0.8273(4) 0.2683(19) 0.5800(3) 0.075(4) Uani 0.504(7) 1 d . U P B 1
H2AA H 0.857727 0.372441 0.599987 0.112 Uiso 0.504(7) 1 calc GR . P B 1
H2AB H 0.854169 0.150759 0.567752 0.112 Uiso 0.504(7) 1 calc GR . P B 1
H2AC H 0.796364 0.191937 0.597096 0.112 Uiso 0.504(7) 1 calc GR . P B 1
C3AA C 0.9539(6) 0.029(2) 0.6514(8) 0.055(4) Uani 0.56(2) 1 d . . P A 2
H3AA H 0.964294 0.154835 0.633528 0.066 Uiso 0.56(2) 1 calc R . P A 2
C01I C 0.8878(5) -0.034(2) 0.6504(9) 0.071(6) Uani 0.56(2) 1 d . . P A 2
H01I H 0.851940 0.049907 0.632436 0.085 Uiso 0.56(2) 1 calc R . P A 2
C4AA C 0.8734(11) -0.223(4) 0.6756(8) 0.068(6) Uani 0.56(2) 1 d . . P A 2
H4AA H 0.827382 -0.262377 0.675691 0.081 Uiso 0.56(2) 1 calc R . P A 2

loop_
_atom_site_aniso_label
_atom_site_aniso_U_11
_atom_site_aniso_U_22
_atom_site_aniso_U_33
_atom_site_aniso_U_23
_atom_site_aniso_U_13
_atom_site_aniso_U_12
O001 0.0229(15) 0.0448(19) 0.0351(17) 0.0012(15) -0.0011(13) -0.0070(14)
O002 0.0254(15) 0.0414(18) 0.0377(17) -0.0011(15) 0.0017(13) -0.0059(14)
O003 0.0423(18) 0.047(2) 0.0394(18) 0.0135(16) -0.0043(15) -0.0204(16)
O004 0.0309(16) 0.0401(19) 0.0476(19) 0.0088(16) 0.0016(14) -0.0137(15)
N005 0.0200(17) 0.033(2) 0.030(2) 0.0043(17) -0.0027(15) -0.0059(16)
N006 0.0223(17) 0.030(2) 0.030(2) 0.0007(17) 0.0024(15) -0.0074(15)
C007 0.021(2) 0.029(2) 0.024(2) -0.003(2) 0.0027(17) -0.0028(18)
C008 0.018(2) 0.027(2) 0.030(2) -0.002(2) 0.0033(17) -0.0013(18)
C009 0.022(2) 0.029(2) 0.032(2) -0.002(2) 0.0078(19) -0.0037(19)
C00A 0.023(2) 0.026(2) 0.030(2) -0.001(2) 0.0042(18) -0.0035(18)
C00B 0.024(2) 0.029(2) 0.032(2) -0.004(2) 0.006(2) -0.005(2)
C00C 0.027(2) 0.032(3) 0.026(2) 0.004(2) -0.0016(19) -0.009(2)
C00D 0.021(2) 0.031(2) 0.026(2) -0.005(2) 0.0042(18) -0.0030(19)
C00E 0.023(2) 0.028(2) 0.037(3) 0.000(2) 0.004(2) -0.0101(19)
C00F 0.027(2) 0.039(3) 0.034(3) -0.001(2) 0.005(2) -0.003(2)
C00G 0.020(2) 0.034(3) 0.037(3) 0.003(2) 0.001(2) -0.004(2)
C00H 0.020(2) 0.032(3) 0.031(2) -0.005(2) 0.0059(19) -0.0022(19)
C00I 0.021(2) 0.033(3) 0.037(3) 0.000(2) 0.0025(19) -0.0028(19)
C00J 0.022(2) 0.031(2) 0.030(2) 0.001(2) 0.0038(19) -0.0040(19)
C00K 0.031(2) 0.038(3) 0.031(2) -0.002(2) -0.001(2) -0.006(2)
C00L 0.023(2) 0.033(3) 0.045(3) -0.002(2) 0.006(2) -0.004(2)
C00M 0.028(2) 0.036(3) 0.024(2) 0.000(2) 0.0054(19) -0.004(2)
C00N 0.025(2) 0.036(3) 0.033(3) -0.001(2) 0.002(2) -0.009(2)
C00O 0.025(2) 0.035(3) 0.037(3) 0.003(2) 0.001(2) -0.004(2)
C00P 0.032(2) 0.038(3) 0.037(3) 0.008(2) 0.000(2) -0.014(2)
C00Q 0.030(2) 0.046(3) 0.040(3) -0.003(2) -0.003(2) -0.002(2)
C00R 0.021(2) 0.036(3) 0.039(3) -0.006(2) 0.006(2) -0.005(2)
C00S 0.028(2) 0.037(3) 0.035(2) 0.002(2) 0.007(2) -0.001(2)
C00T 0.030(2) 0.042(3) 0.035(3) -0.006(2) 0.006(2) -0.009(2)
C00U 0.023(2) 0.037(3) 0.038(3) -0.001(2) 0.003(2) -0.009(2)
C00V 0.026(2) 0.047(3) 0.043(3) 0.001(2) 0.005(2) -0.005(2)
C00W 0.035(3) 0.049(3) 0.040(3) 0.003(2) 0.001(2) -0.001(2)
C00X 0.036(3) 0.040(3) 0.036(3) -0.001(2) 0.008(2) -0.001(2)
C00Y 0.032(2) 0.048(3) 0.046(3) 0.007(3) -0.006(2) 0.002(2)
C00Z 0.023(2) 0.040(3) 0.055(3) 0.004(3) -0.001(2) 0.000(2)
C010 0.035(3) 0.053(3) 0.034(3) 0.004(2) -0.008(2) -0.010(2)
C011 0.036(3) 0.054(3) 0.033(3) -0.003(2) 0.003(2) -0.007(2)
C012 0.041(3) 0.046(3) 0.058(3) 0.021(3) 0.008(3) -0.002(2)
C013 0.036(3) 0.062(4) 0.052(3) 0.021(3) -0.003(2) 0.005(3)
C015 0.031(3) 0.050(3) 0.076(4) 0.023(3) 0.000(3) 0.002(2)
C016 0.034(3) 0.045(3) 0.083(4) 0.014(3) 0.008(3) -0.007(2)
C017 0.040(3) 0.069(4) 0.046(3) 0.018(3) 0.001(2) -0.006(3)
C01A 0.056(3) 0.086(4) 0.044(3) -0.009(3) 0.017(3) -0.030(3)
C01D 0.018(7) 0.036(6) 0.048(7) -0.006(6) 0.010(5) 0.006(5)
C014 0.025(6) 0.024(7) 0.049(6) -0.008(5) 0.008(4) 0.002(5)
C01B 0.026(6) 0.031(6) 0.036(6) -0.012(5) 0.004(5) -0.006(4)
C019 0.028(7) 0.039(6) 0.029(6) -0.001(5) 0.007(5) -0.007(5)
C018 0.031(7) 0.025(8) 0.041(5) -0.003(4) 0.008(4) -0.011(6)
C01C 0.031(6) 0.032(6) 0.053(7) -0.014(5) 0.004(7) -0.013(5)
C01F 0.022(7) 0.070(12) 0.042(11) -0.014(11) 0.013(8) 0.008(7)
C01G 0.031(6) 0.033(6) 0.032(7) 0.001(6) -0.003(6) -0.003(5)
C01H 0.028(6) 0.063(9) 0.032(9) 0.007(8) 0.007(6) 0.009(6)
C01E 0.021(7) 0.044(8) 0.038(5) -0.010(5) 0.009(4) -0.005(6)
C2 0.021(5) 0.042(8) 0.039(6) 0.005(5) 0.009(5) -0.003(6)
C0AA 0.029(7) 0.033(6) 0.040(7) 0.003(5) 0.010(6) -0.001(5)
C3 0.036(7) 0.025(6) 0.039(5) -0.002(4) 0.010(5) -0.014(5)
C0 0.014(4) 0.027(7) 0.049(6) -0.002(5) 0.002(5) -0.011(5)
C1AA 0.018(6) 0.034(5) 0.049(7) -0.004(5) 0.010(6) -0.010(4)
C1 0.040(6) 0.085(9) 0.041(5) 0.000(5) 0.006(4) -0.004(6)
C2AA 0.028(5) 0.097(9) 0.091(8) 0.055(7) -0.008(5) -0.010(5)
C3AA 0.039(6) 0.043(7) 0.076(12) 0.013(8) -0.007(7) 0.000(5)
C01I 0.028(6) 0.068(9) 0.114(18) 0.018(9) 0.006(7) 0.002(5)
C4AA 0.043(8) 0.071(10) 0.099(16) -0.018(13) 0.038(12) -0.029(7)

loop_
_atom_type_symbol
_atom_type_description
_atom_type_scat_dispersion_real
_atom_type_scat_dispersion_imag
_atom_type_scat_source
C C 0.0033 0.0016 'International Tables Vol C Tables 4.2.6.8 and 6.1.1.4'
H H 0.0000 0.0000 'International Tables Vol C Tables 4.2.6.8 and 6.1.1.4'
N N 0.0061 0.0033 'International Tables Vol C Tables 4.2.6.8 and 6.1.1.4'
O O 0.0106 0.0060 'International Tables Vol C Tables 4.2.6.8 and 6.1.1.4'

loop_
_geom_angle_atom_site_label_1
_geom_angle_atom_site_label_2
_geom_angle_atom_site_label_3
_geom_angle
_geom_angle_site_symmetry_1
_geom_angle_site_symmetry_3
C00F N005 C00C 116.0(3) . .
C00H N005 C00C 118.9(3) . .
C00H N005 C00F 124.9(3) . .
C00B N006 C00G 117.4(3) . .
C00B N006 C00R 124.5(3) . .
C00R N006 C00G 118.1(3) . .
C00D C007 C007 118.7(4) . 3_656
C00J C007 C007 119.6(4) . 3_656
C00J C007 C00D 121.8(3) . .
C008 C008 C009 119.3(4) 3_756 3_756
C008 C008 C00A 120.1(4) 3_756 .
C00A C008 C009 120.6(3) . 3_756
C008 C009 C00B 119.5(3) 3_756 3_756
C00I C009 C008 119.9(3) . 3_756
C00I C009 C00B 120.6(3) . 3_756
C008 C00A C00R 120.9(3) . .
C00E C00A C008 119.6(3) . .
C00E C00A C00R 119.5(4) . .
O002 C00B N006 120.1(4) . .
O002 C00B C009 122.1(4) . 3_756
N006 C00B C009 117.8(3) . 3_756
C00K C00C N005 118.7(4) . .
C00K C00C C00N 122.7(4) . .
C00N C00C N005 118.6(4) . .
C007 C00D C00H 119.3(3) . .
C00U C00D C007 120.5(3) 3_656 .
C00U C00D C00H 120.2(3) 3_656 .
C00A C00E H00E 119.9 . .
C00A C00E C00I 120.3(4) . .
C00I C00E H00E 119.9 . .
O003 C00F N005 120.6(4) . .
O003 C00F C00J 123.8(4) . .
N005 C00F C00J 115.6(4) . .
C00L C00G N006 119.5(4) . .
C00L C00G C00O 122.3(4) . .
C00O C00G N006 118.3(4) . .
O001 C00H N005 119.7(4) . .
O001 C00H C00D 123.0(4) . .
N005 C00H C00D 117.2(3) . .
C009 C00I C00E 120.8(4) . .
C009 C00I H00I 119.6 . .
C00E C00I H00I 119.6 . .
C007 C00J C00F 120.7(3) . .
C00P C00J C007 120.6(4) . .
C00P C00J C00F 118.7(4) . .
C00C C00K H00K 120.1 . .
C00C C00K C00Q 119.8(4) . .
C00Q C00K H00K 120.1 . .
C00G C00L H00L 120.2 . .
C00G C00L C00Z 119.7(4) . .
C00Z C00L H00L 120.2 . .
C012 C00M C00T 120.0(4) . .
C012 C00M C015 118.2(4) . .
C015 C00M C00T 121.7(4) . .
C00C C00N C00T 122.8(4) . .
C011 C00N C00C 116.5(4) . .
C011 C00N C00T 120.8(4) . .
C00G C00O C00S 123.2(4) . .
C00G C00O C00W 116.8(4) . .
C00W C00O C00S 120.0(4) . .
C00J C00P H00P 119.7 . .
C00J C00P C00U 120.6(4) . .
C00U C00P H00P 119.7 . .
C00K C00Q H00Q 120.4 . .
C00K C00Q C010 119.3(4) . .
C010 C00Q H00Q 120.4 . .
O004 C00R N006 120.7(4) . .
O004 C00R C00A 123.0(4) . .
N006 C00R C00A 116.2(4) . .
C00O C00S H00A 108.9 . .
C00O C00S H00B 108.9 . .
C00O C00S C00X 113.2(3) . .
H00A C00S H00B 107.7 . .
C00X C00S H00A 108.9 . .
C00X C00S H00B 108.9 . .
C00M C00T H00C 108.4 . .
C00M C00T H00D 108.4 . .
C00N C00T C00M 115.3(3) . .
C00N C00T H00C 108.4 . .
C00N C00T H00D 108.4 . .
H00C C00T H00D 107.5 . .
C00D C00U C00P 120.0(4) 3_656 .
C00D C00U H00U 120.0 3_656 .
C00P C00U H00U 120.0 . .
C013 C00V H00V 120.4 . .
C016 C00V H00V 120.4 . .
C016 C00V C013 119.3(4) . .
C00O C00W H00W 119.4 . .
C00Y C00W C00O 121.3(4) . .
C00Y C00W H00W 119.4 . .
C017 C00X C00S 122.9(4) . .
C017 C00X C3AA 119.0(6) . .
C01G C00X C00S 119.5(8) . .
C01G C00X C017 114.2(8) . .
C3AA C00X C00S 116.8(7) . .
C00W C00Y H00Y 119.9 . .
C00Z C00Y C00W 120.2(4) . .
C00Z C00Y H00Y 119.9 . .
C00L C00Z H00Z 120.1 . .
C00Y C00Z C00L 119.8(4) . .
C00Y C00Z H00Z 120.1 . .
C00Q C010 H010 119.8 . .
C00Q C010 C011 120.4(4) . .
C011 C010 H010 119.8 . .
C00N C011 H011 119.4 . .
C010 C011 C00N 121.3(4) . .
C010 C011 H011 119.4 . .
C00M C012 H012 119.6 . .
C00M C012 C013 120.7(4) . .
C013 C012 H012 119.6 . .
C00V C013 C012 120.4(4) . .
C00V C013 H013 119.8 . .
C012 C013 H013 119.8 . .
C00M C015 H015 119.7 . .
C00M C015 C016 120.6(4) . .
C016 C015 H015 119.7 . .
C00V C016 C015 120.7(4) . .
C00V C016 H016 119.6 . .
C015 C016 H016 119.6 . .
C00X C017 H017 119.1 . .
C00X C017 C01A 121.9(5) . .
C01A C017 H017 119.1 . .
C017 C01A H01A 118.7 . .
C017 C01A H01B 121.6 . .
C017 C01A C4AA 116.7(10) . .
C01F C01A C017 122.6(15) . .
C01F C01A H01A 118.7 . .
C4AA C01A H01B 121.6 . .
C014 C01D H01D 120.0 . .
C014 C01D C01C 120.0 . .
C01C C01D H01D 120.0 . .
C01D C014 H014 120.0 . .
C01B C014 C01D 120.0 . .
C01B C014 H014 120.0 . .
C014 C01B H01C 120.0 . .
C014 C01B C019 120.0 . .
C019 C01B H01C 120.0 . .
C01B C019 H019 120.0 . .
C01B C019 C018 120.0 . .
C018 C019 H019 120.0 . .
C019 C018 C1 118.0(11) . .
C01C C018 C019 120.0 . .
C01C C018 C1 121.9(11) . .
C01D C01C H01E 120.0 . .
C018 C01C C01D 120.0 . .
C018 C01C H01E 120.0 . .
C01A C01F H01F 121.4 . .
C01A C01F C01H 117(2) . .
C01H C01F H01F 121.4 . .
C00X C01G H01G 119.8 . .
C00X C01G C01H 120.5(13) . .
C01H C01G H01G 119.8 . .
C01F C01H C01G 121.6(15) . .
C01F C01H H01H 119.2 . .
C01G C01H H01H 119.2 . .
C2 C01E H01J 120.0 . .
C2 C01E C1AA 120.0 . .
C1AA C01E H01J 120.0 . .
C01E C2 H2 120.0 . .
C01E C2 C0AA 120.0 . .
C0AA C2 H2 120.0 . .
C2 C0AA H0AA 120.0 . .
C3 C0AA C2 120.0 . .
C3 C0AA H0AA 120.0 . .
C0AA C3 H3 120.0 . .
C0AA C3 C0 120.0 . .
C0 C3 H3 120.0 . .
C3 C0 C1AA 120.0 . .
C3 C0 C2AA 120.9(11) . .
C1AA C0 C2AA 119.1(11) . .
C01E C1AA H1AA 120.0 . .
C0 C1AA C01E 120.0 . .
C0 C1AA H1AA 120.0 . .
C018 C1 H1A 109.5 . .
C018 C1 H1B 109.5 . .
C018 C1 H1C 109.5 . .
H1A C1 H1B 109.5 . .
H1A C1 H1C 109.5 . .
H1B C1 H1C 109.5 . .
C0 C2AA H2AA 109.5 . .
C0 C2AA H2AB 109.5 . .
C0 C2AA H2AC 109.5 . .
H2AA C2AA H2AB 109.5 . .
H2AA C2AA H2AC 109.5 . .
H2AB C2AA H2AC 109.5 . .
C00X C3AA H3AA 120.2 . .
C01I C3AA C00X 119.6(11) . .
C01I C3AA H3AA 120.2 . .
C3AA C01I H01I 120.2 . .
C3AA C01I C4AA 119.6(13) . .
C4AA C01I H01I 120.2 . .
C01A C4AA H4AA 119.3 . .
C01I C4AA C01A 121.4(16) . .
C01I C4AA H4AA 119.3 . .

loop_
_geom_bond_atom_site_label_1
_geom_bond_atom_site_label_2
_geom_bond_distance
_geom_bond_site_symmetry_2
O001 C00H 1.221(4) .
O002 C00B 1.221(4) .
O003 C00F 1.205(4) .
O004 C00R 1.215(4) .
N005 C00C 1.454(4) .
N005 C00F 1.409(5) .
N005 C00H 1.397(5) .
N006 C00B 1.388(5) .
N006 C00G 1.449(5) .
N006 C00R 1.408(4) .
C007 C007 1.426(7) 3_656
C007 C00D 1.406(5) .
C007 C00J 1.390(5) .
C008 C008 1.400(7) 3_756
C008 C009 1.416(5) 3_756
C008 C00A 1.405(5) .
C009 C00B 1.474(5) 3_756
C009 C00I 1.367(5) .
C00A C00E 1.383(5) .
C00A C00R 1.474(5) .
C00C C00K 1.369(5) .
C00C C00N 1.391(5) .
C00D C00H 1.477(5) .
C00D C00U 1.380(5) 3_656
C00E H00E 0.9500 .
C00E C00I 1.400(5) .
C00F C00J 1.484(5) .
C00G C00L 1.370(5) .
C00G C00O 1.380(5) .
C00I H00I 0.9500 .
C00J C00P 1.373(5) .
C00K H00K 0.9500 .
C00K C00Q 1.375(5) .
C00L H00L 0.9500 .
C00L C00Z 1.383(5) .
C00M C00T 1.516(5) .
C00M C012 1.373(5) .
C00M C015 1.378(5) .
C00N C00T 1.515(5) .
C00N C011 1.389(5) .
C00O C00S 1.513(5) .
C00O C00W 1.398(5) .
C00P H00P 0.9500 .
C00P C00U 1.397(5) .
C00Q H00Q 0.9500 .
C00Q C010 1.376(6) .
C00S H00A 0.9900 .
C00S H00B 0.9900 .
C00S C00X 1.520(5) .
C00T H00C 0.9900 .
C00T H00D 0.9900 .
C00U H00U 0.9500 .
C00V H00V 0.9500 .
C00V C013 1.366(6) .
C00V C016 1.359(5) .
C00W H00W 0.9500 .
C00W C00Y 1.383(5) .
C00X C017 1.355(6) .
C00X C01G 1.324(15) .
C00X C3AA 1.457(14) .
C00Y H00Y 0.9500 .
C00Y C00Z 1.361(6) .
C00Z H00Z 0.9500 .
C010 H010 0.9500 .
C010 C011 1.387(5) .
C011 H011 0.9500 .
C012 H012 0.9500 .
C012 C013 1.393(5) .
C013 H013 0.9500 .
C015 H015 0.9500 .
C015 C016 1.391(5) .
C016 H016 0.9500 .
C017 H017 0.9500 .
C017 C01A 1.391(6) .
C01A H01A 0.9500 .
C01A H01B 0.9500 .
C01A C01F 1.25(3) .
C01A C4AA 1.45(2) .
C01D H01D 0.9500 .
C01D C014 1.3900 .
C01D C01C 1.3900 .
C014 H014 0.9500 .
C014 C01B 1.3900 .
C01B H01C 0.9500 .
C01B C019 1.3900 .
C019 H019 0.9500 .
C019 C018 1.3900 .
C018 C01C 1.3900 .
C018 C1 1.494(10) .
C01C H01E 0.9500 .
C01F H01F 0.9500 .
C01F C01H 1.34(3) .
C01G H01G 0.9500 .
C01G C01H 1.420(18) .
C01H H01H 0.9500 .
C01E H01J 0.9500 .
C01E C2 1.3900 .
C01E C1AA 1.3900 .
C2 H2 0.9500 .
C2 C0AA 1.3900 .
C0AA H0AA 0.9500 .
C0AA C3 1.3900 .
C3 H3 0.9500 .
C3 C0 1.3900 .
C0 C1AA 1.3900 .
C0 C2AA 1.531(9) .
C1AA H1AA 0.9500 .
C1 H1A 0.9800 .
C1 H1B 0.9800 .
C1 H1C 0.9800 .
C2AA H2AA 0.9800 .
C2AA H2AB 0.9800 .
C2AA H2AC 0.9800 .
C3AA H3AA 0.9500 .
C3AA C01I 1.369(15) .
C01I H01I 0.9500 .
C01I C4AA 1.39(3) .
C4AA H4AA 0.9500 .
